data_7212114
loop_
_publ_author_name
'Bai, Yan'
'Gao, Hui'
'Dang, Dong-Bin'
'Guo, Xiang-Yang'
'An, Bing'
'Shang, Wei-Li'

_publ_section_title
;
 A series of metal--organic frameworks based on polydentate Schiff-base
 ligands derived from benzil dihydrazone: synthesis, crystal structures
 and luminescent properties
;
_journal_issue 5
_journal_name_full CrystEngComm
_journal_page_first 1422
_journal_paper_doi 10.1039/b919813j
_journal_volume 12
_journal_year 2010
_chemical_formula_moiety 'C52 H40 Cl2 Fe N12, C2 H3 N'
_chemical_formula_sum 'C54 H43 Cl2 Fe N13'
_chemical_formula_weight 1000.76
_chemical_name_systematic
;
?
;
_space_group_IT_number 2
_symmetry_cell_setting triclinic
_symmetry_space_group_name_Hall '-P 1'
_symmetry_space_group_name_H-M 'P -1'
_atom_sites_solution_hydrogens geom
_atom_sites_solution_primary direct
_atom_sites_solution_secondary difmap
_audit_creation_method SHELXL-97
_cell_angle_alpha 92.912(2)
_cell_angle_beta 92.474(2)
_cell_angle_gamma 104.149(2)
_cell_formula_units_Z 1
_cell_length_a 8.5305(8)
_cell_length_b 10.6074(10)
_cell_length_c 14.4874(13)
_cell_measurement_reflns_used 642
_cell_measurement_temperature 296(2)
_cell_measurement_theta_max 19.03
_cell_measurement_theta_min 2.47
_cell_volume 1267.4(2)
_computing_cell_refinement 'Bruker SMART'
_computing_data_collection 'Bruker SMART'
_computing_data_reduction 'Bruker SAINT'
_computing_molecular_graphics 'Bruker SHELXTL'
_computing_publication_material 'Bruker SHELXTL'
_computing_structure_refinement 'Bruker SHELXTL'
_computing_structure_solution 'Bruker SHELXTL'
_diffrn_ambient_temperature 296(2)
_diffrn_measured_fraction_theta_full 0.989
_diffrn_measured_fraction_theta_max 0.989
_diffrn_measurement_device_type 'CCD area detector'
_diffrn_measurement_method 'phi and omega scans'
_diffrn_radiation_monochromator graphite
_diffrn_radiation_source 'sealed tube'
_diffrn_radiation_type MoK\a
_diffrn_radiation_wavelength 0.71073
_diffrn_reflns_av_R_equivalents 0.0518
_diffrn_reflns_av_sigmaI/netI 0.1457
_diffrn_reflns_limit_h_max 10
_diffrn_reflns_limit_h_min -8
_diffrn_reflns_limit_k_max 12
_diffrn_reflns_limit_k_min -11
_diffrn_reflns_limit_l_max 9
_diffrn_reflns_limit_l_min -17
_diffrn_reflns_number 6856
_diffrn_reflns_theta_full 25.50
_diffrn_reflns_theta_max 25.50
_diffrn_reflns_theta_min 2.77
_exptl_absorpt_coefficient_mu 0.454
_exptl_absorpt_correction_type none
_exptl_crystal_colour block
_exptl_crystal_density_diffrn 1.311
_exptl_crystal_density_method 'not measured'
_exptl_crystal_description orange
_exptl_crystal_F_000 518
_exptl_crystal_size_max 0.19
_exptl_crystal_size_mid 0.17
_exptl_crystal_size_min 0.13
_refine_diff_density_max 0.648
_refine_diff_density_min -0.294
_refine_diff_density_rms 0.070
_refine_ls_extinction_method none
_refine_ls_goodness_of_fit_ref 1.020
_refine_ls_hydrogen_treatment constr
_refine_ls_matrix_type full
_refine_ls_number_parameters 351
_refine_ls_number_reflns 4673
_refine_ls_number_restraints 24
_refine_ls_restrained_S_all 1.036
_refine_ls_R_factor_all 0.1641
_refine_ls_R_factor_gt 0.0698
_refine_ls_shift/su_max 0.000
_refine_ls_shift/su_mean 0.000
_refine_ls_structure_factor_coef Fsqd
_refine_ls_weighting_details 'calc w=1/[\s^2^(Fo^2^)+(0.0330P)^2^+0.0000P] where P=(Fo^2^+2Fc^2^)/3'
_refine_ls_weighting_scheme calc
_refine_ls_wR_factor_gt 0.1108
_refine_ls_wR_factor_ref 0.1267
_reflns_number_gt 2287
_reflns_number_total 4673
_reflns_threshold_expression >2sigma(I)
_cod_data_source_file b919813j.txt
_cod_data_source_block 6
_cod_depositor_comments
;
The following automatic conversions were performed:

'_symmetry_cell_setting' value 'Triclinic' changed to 'triclinic'
according to /home/saulius/struct/CIF-dictionaries/cif_core.dic
dictionary named 'cif_core.dic' version 2.4.2 from 2011-04-26.

Automatic conversion script
Id: cif_fix_values 1891 2012-01-12 08:04:46Z andrius 
;
_cod_original_sg_symbol_H-M 'P-1 '
_cod_database_code 7212114

loop_
_symmetry_equiv_pos_as_xyz
'x, y, z'
'-x, -y, -z'

loop_
_atom_site_label
_atom_site_type_symbol
_atom_site_fract_x
_atom_site_fract_y
_atom_site_fract_z
_atom_site_U_iso_or_equiv
_atom_site_adp_type
_atom_site_occupancy
_atom_site_symmetry_multiplicity
_atom_site_calc_flag
_atom_site_refinement_flags
_atom_site_disorder_assembly
_atom_site_disorder_group
Fe1 Fe -0.5000 -0.5000 -0.5000 0.03405(16) Uani 1 2 d S . .
Cl1 Cl -0.75455(8) -0.54110(6) -0.59256(4) 0.0475(2) Uani 1 1 d . . .
N1 N -0.5842(2) -0.34649(18) -0.40789(13) 0.0379(6) Uani 1 1 d . . .
N2 N -0.4162(2) -0.01774(18) -0.16282(13) 0.0387(7) Uani 1 1 d . . .
N3 N -0.3047(2) 0.01856(18) -0.08523(13) 0.0358(6) Uani 1 1 d . . .
N4 N -0.2149(2) 0.28756(19) -0.19987(13) 0.0418(7) Uani 1 1 d . . .
N5 N -0.0771(3) 0.23827(19) -0.21446(14) 0.0441(7) Uani 1 1 d . . .
N6 N 0.3792(2) 0.35524(18) -0.40321(13) 0.0395(7) Uani 1 1 d . . .
C1 C -0.4966(3) -0.2922(2) -0.33014(17) 0.0441(9) Uani 1 1 d . . .
H1A H -0.4054 -0.3211 -0.3135 0.053 Uiso 1 1 calc R . .
C2 C -0.7202(3) -0.3081(2) -0.42461(18) 0.0508(9) Uani 1 1 d . . .
H2A H -0.7846 -0.3443 -0.4774 0.061 Uiso 1 1 calc R . .
C3 C -0.7711(4) -0.2197(3) -0.36974(19) 0.0614(10) Uani 1 1 d . . .
H3A H -0.8690 -0.1993 -0.3840 0.074 Uiso 1 1 calc R . .
C4 C -0.6766(3) -0.1615(2) -0.29368(18) 0.0512(9) Uani 1 1 d . . .
H4A H -0.7081 -0.0995 -0.2561 0.061 Uiso 1 1 calc R . .
C5 C -0.5341(3) -0.1956(2) -0.27316(17) 0.0390(8) Uani 1 1 d . . .
C6 C -0.4238(3) -0.1331(2) -0.19387(16) 0.0439(9) Uani 1 1 d . . .
H6A H -0.3578 -0.1798 -0.1657 0.053 Uiso 1 1 calc R . .
C7 C -0.2528(3) 0.1415(2) -0.06935(15) 0.0306(7) Uani 1 1 d . . .
C8 C -0.1474(3) 0.1900(2) 0.01557(16) 0.0334(7) Uani 1 1 d . . .
C9 C -0.1004(3) 0.3220(2) 0.04172(18) 0.0483(9) Uani 1 1 d . . .
H9A H -0.1322 0.3809 0.0042 0.058 Uiso 1 1 calc R . .
C10 C -0.0067(3) 0.3676(3) 0.12289(18) 0.0587(10) Uani 1 1 d . . .
H10A H 0.0248 0.4564 0.1396 0.070 Uiso 1 1 calc R . .
C11 C 0.0391(3) 0.2795(3) 0.17835(19) 0.0588(10) Uani 1 1 d . . .
H11A H 0.1000 0.3094 0.2334 0.071 Uiso 1 1 calc R . .
C12 C -0.0042(3) 0.1472(3) 0.15336(18) 0.0545(10) Uani 1 1 d . . .
H12A H 0.0291 0.0884 0.1904 0.065 Uiso 1 1 calc R . .
C13 C -0.0975(3) 0.1046(3) 0.07258(16) 0.0437(9) Uani 1 1 d . . .
H13A H -0.1280 0.0158 0.0558 0.052 Uiso 1 1 calc R . .
C14 C -0.2961(3) 0.2407(2) -0.13073(16) 0.0317(7) Uani 1 1 d . . .
C15 C -0.4344(3) 0.2940(2) -0.10761(16) 0.0334(8) Uani 1 1 d . . .
C16 C -0.5516(3) 0.2298(2) -0.05198(17) 0.0395(8) Uani 1 1 d . . .
H16A H -0.5411 0.1534 -0.0266 0.047 Uiso 1 1 calc R . .
C17 C -0.6851(3) 0.2783(2) -0.03348(18) 0.0505(9) Uani 1 1 d . . .
H17A H -0.7640 0.2341 0.0036 0.061 Uiso 1 1 calc R . .
C18 C -0.6995(3) 0.3910(3) -0.07015(18) 0.0533(9) Uani 1 1 d . . .
H18A H -0.7887 0.4233 -0.0575 0.064 Uiso 1 1 calc R . .
C19 C -0.5850(3) 0.4577(2) -0.12540(19) 0.0546(10) Uani 1 1 d . . .
H19A H -0.5970 0.5343 -0.1501 0.065 Uiso 1 1 calc R . .
C20 C -0.4522(3) 0.4106(2) -0.14409(18) 0.0467(9) Uani 1 1 d . . .
H20A H -0.3738 0.4560 -0.1810 0.056 Uiso 1 1 calc R . .
C21 C -0.0001(3) 0.2974(2) -0.27994(17) 0.0444(9) Uani 1 1 d . . .
H21A H -0.0449 0.3568 -0.3101 0.053 Uiso 1 1 calc R . .
C22 C 0.1530(3) 0.2776(2) -0.31014(16) 0.0373(8) Uani 1 1 d . . .
C23 C 0.2273(3) 0.1854(2) -0.27532(17) 0.0461(9) Uani 1 1 d . . .
H23A H 0.1765 0.1280 -0.2331 0.055 Uiso 1 1 calc R . .
C24 C 0.3772(3) 0.1808(2) -0.30454(17) 0.0443(9) Uani 1 1 d . . .
H24A H 0.4294 0.1201 -0.2824 0.053 Uiso 1 1 calc R . .
C25 C 0.4482(3) 0.2668(2) -0.36655(17) 0.0466(9) Uani 1 1 d . . .
H25A H 0.5507 0.2640 -0.3845 0.056 Uiso 1 1 calc R . .
C26 C 0.2309(3) 0.3568(2) -0.37416(16) 0.0408(8) Uani 1 1 d . . .
H26A H 0.1787 0.4156 -0.3994 0.049 Uiso 1 1 calc R . .
N7 N 0.8813(7) -0.1455(6) -0.4535(5) 0.052(3) Uani 0.25 1 d PD A 1
C27 C 0.8200(7) -0.0592(6) -0.4356(8) 0.054(3) Uani 0.25 1 d PDU A 1
C28 C 0.7096(5) 0.0141(4) -0.4266(4) 0.075(2) Uani 0.50 1 d PD A 1
H28A H 0.7293 0.0810 -0.4699 0.113 Uiso 0.50 1 calc PR A 1
H28B H 0.7197 0.0534 -0.3648 0.113 Uiso 0.50 1 calc PR A 1
H28C H 0.6023 -0.0405 -0.4389 0.113 Uiso 0.50 1 calc PR A 1
N7' N 0.8757(8) -0.1326(5) -0.3908(6) 0.062(3) Uani 0.25 1 d PDU B 2
C27' C 0.8407(8) -0.0323(6) -0.3992(9) 0.081(4) Uani 0.25 1 d PDU B 2

loop_
_atom_site_aniso_label
_atom_site_aniso_U_11
_atom_site_aniso_U_22
_atom_site_aniso_U_33
_atom_site_aniso_U_23
_atom_site_aniso_U_13
_atom_site_aniso_U_12
Fe1 0.0375(3) 0.0349(3) 0.0288(3) 0.0000(2) 0.0056(2) 0.0069(3)
Cl1 0.0458(4) 0.0556(4) 0.0404(4) -0.0069(3) -0.0030(3) 0.0140(3)
N1 0.0383(13) 0.0378(11) 0.0362(12) -0.0035(10) -0.0005(10) 0.0082(10)
N2 0.0444(13) 0.0317(11) 0.0372(12) -0.0052(9) -0.0030(10) 0.0062(10)
N3 0.0383(13) 0.0359(11) 0.0320(12) -0.0015(9) 0.0023(10) 0.0079(10)
N4 0.0413(13) 0.0450(12) 0.0420(13) 0.0103(10) 0.0126(10) 0.0132(11)
N5 0.0421(13) 0.0491(12) 0.0441(13) 0.0114(11) 0.0162(11) 0.0130(11)
N6 0.0399(13) 0.0380(11) 0.0433(13) 0.0047(10) 0.0063(10) 0.0138(10)
C1 0.0446(17) 0.0375(14) 0.0487(17) -0.0068(13) -0.0052(14) 0.0107(13)
C2 0.0485(18) 0.0550(17) 0.0488(17) -0.0096(14) -0.0050(15) 0.0166(15)
C3 0.0542(18) 0.0681(18) 0.067(2) -0.0182(16) -0.0081(16) 0.0314(15)
C4 0.0491(18) 0.0495(16) 0.0554(18) -0.0136(14) 0.0029(15) 0.0162(14)
C5 0.0409(16) 0.0345(14) 0.0397(16) -0.0015(12) 0.0055(13) 0.0060(13)
C6 0.0573(18) 0.0390(15) 0.0373(16) -0.0006(13) 0.0012(14) 0.0164(14)
C7 0.0320(14) 0.0322(13) 0.0294(14) 0.0039(11) 0.0094(11) 0.0093(11)
C8 0.0331(15) 0.0356(13) 0.0320(14) -0.0027(11) 0.0006(12) 0.0105(12)
C9 0.0525(18) 0.0408(15) 0.0509(17) 0.0003(13) -0.0074(14) 0.0127(14)
C10 0.063(2) 0.0430(17) 0.062(2) -0.0154(15) -0.0060(16) 0.0035(16)
C11 0.0477(19) 0.083(2) 0.0401(17) -0.0044(16) -0.0030(14) 0.0076(17)
C12 0.0505(19) 0.0662(18) 0.0456(17) 0.0172(15) -0.0040(15) 0.0106(16)
C13 0.0445(17) 0.0488(16) 0.0352(15) 0.0065(13) 0.0028(13) 0.0060(14)
C14 0.0328(15) 0.0278(13) 0.0318(14) 0.0024(11) 0.0054(12) 0.0017(12)
C15 0.0354(15) 0.0305(13) 0.0346(14) 0.0031(11) 0.0019(12) 0.0084(12)
C16 0.0412(16) 0.0357(14) 0.0448(16) 0.0044(12) 0.0086(13) 0.0142(13)
C17 0.0473(17) 0.0535(17) 0.0545(18) 0.0073(14) 0.0192(14) 0.0161(14)
C18 0.0498(17) 0.0574(17) 0.0581(18) -0.0083(15) 0.0062(15) 0.0256(14)
C19 0.0630(19) 0.0387(15) 0.069(2) 0.0080(14) 0.0057(16) 0.0254(14)
C20 0.0428(17) 0.0367(15) 0.0593(18) 0.0071(14) 0.0047(14) 0.0061(14)
C21 0.0425(17) 0.0465(15) 0.0437(16) 0.0130(13) 0.0113(13) 0.0065(14)
C22 0.0423(16) 0.0368(14) 0.0314(15) 0.0113(12) 0.0082(12) 0.0045(13)
C23 0.0441(18) 0.0416(15) 0.0466(17) 0.0112(13) 0.0058(14) -0.0032(14)
C24 0.0456(17) 0.0432(15) 0.0468(17) 0.0141(13) 0.0034(14) 0.0136(13)
C25 0.0395(16) 0.0510(16) 0.0528(18) 0.0057(14) 0.0062(14) 0.0167(14)
C26 0.0397(16) 0.0477(15) 0.0378(16) 0.0084(13) 0.0044(13) 0.0147(13)
N7 0.028(5) 0.085(7) 0.030(5) 0.008(5) -0.004(4) -0.008(5)
C27 0.055(5) 0.038(5) 0.067(5) -0.005(4) 0.030(4) 0.004(4)
C28 0.089(5) 0.096(4) 0.053(4) 0.053(3) 0.021(3) 0.033(4)
N7' 0.040(4) 0.094(5) 0.057(5) 0.015(4) -0.014(4) 0.030(4)
C27' 0.092(6) 0.070(6) 0.071(6) -0.013(5) 0.019(5) 0.004(5)

loop_
_atom_type_symbol
_atom_type_description
_atom_type_scat_dispersion_real
_atom_type_scat_dispersion_imag
_atom_type_scat_source
C C 0.0033 0.0016 'International Tables Vol C Tables 4.2.6.8 and 6.1.1.4'
H H 0.0000 0.0000 'International Tables Vol C Tables 4.2.6.8 and 6.1.1.4'
N N 0.0061 0.0033 'International Tables Vol C Tables 4.2.6.8 and 6.1.1.4'
Fe Fe 0.3463 0.8444 'International Tables Vol C Tables 4.2.6.8 and 6.1.1.4'
Cl Cl 0.1484 0.1585 'International Tables Vol C Tables 4.2.6.8 and 6.1.1.4'

loop_
_geom_angle_atom_site_label_1
_geom_angle_atom_site_label_2
_geom_angle_atom_site_label_3
_geom_angle
_geom_angle_site_symmetry_1
_geom_angle_site_symmetry_3
N6 Fe1 N6 180.00 1_445 2_554
N6 Fe1 N1 86.20(7) 1_445 .
N6 Fe1 N1 93.80(7) 2_554 .
N6 Fe1 N1 93.80(7) 1_445 2_444
N6 Fe1 N1 86.20(7) 2_554 2_444
N1 Fe1 N1 180.00 . 2_444
N6 Fe1 Cl1 91.06(5) 1_445 2_444
N6 Fe1 Cl1 88.94(5) 2_554 2_444
N1 Fe1 Cl1 90.73(5) . 2_444
N1 Fe1 Cl1 89.27(5) 2_444 2_444
N6 Fe1 Cl1 88.94(5) 1_445 .
N6 Fe1 Cl1 91.06(5) 2_554 .
N1 Fe1 Cl1 89.27(5) . .
N1 Fe1 Cl1 90.73(5) 2_444 .
Cl1 Fe1 Cl1 180.0 2_444 .
C2 N1 C1 115.3(2) . .
C2 N1 Fe1 124.54(15) . .
C1 N1 Fe1 120.13(17) . .
C6 N2 N3 111.2(2) . .
C7 N3 N2 113.76(19) . .
C14 N4 N5 114.1(2) . .
C21 N5 N4 108.7(2) . .
C25 N6 C26 115.8(2) . .
C25 N6 Fe1 123.72(17) . 1_665
C26 N6 Fe1 120.38(16) . 1_665
N1 C1 C5 123.9(3) . .
N1 C1 H1A 118.0 . .
C5 C1 H1A 118.0 . .
N1 C2 C3 124.6(2) . .
N1 C2 H2A 117.7 . .
C3 C2 H2A 117.7 . .
C2 C3 C4 119.1(3) . .
C2 C3 H3A 120.5 . .
C4 C3 H3A 120.5 . .
C3 C4 C5 119.2(3) . .
C3 C4 H4A 120.4 . .
C5 C4 H4A 120.4 . .
C4 C5 C1 117.7(2) . .
C4 C5 C6 121.9(2) . .
C1 C5 C6 120.4(2) . .
N2 C6 C5 122.0(2) . .
N2 C6 H6A 119.0 . .
C5 C6 H6A 119.0 . .
N3 C7 C8 118.0(2) . .
N3 C7 C14 123.8(2) . .
C8 C7 C14 118.08(19) . .
C13 C8 C9 118.1(2) . .
C13 C8 C7 121.0(2) . .
C9 C8 C7 120.9(2) . .
C8 C9 C10 121.2(2) . .
C8 C9 H9A 119.4 . .
C10 C9 H9A 119.4 . .
C11 C10 C9 119.1(2) . .
C11 C10 H10A 120.5 . .
C9 C10 H10A 120.5 . .
C10 C11 C12 121.0(2) . .
C10 C11 H11A 119.5 . .
C12 C11 H11A 119.5 . .
C13 C12 C11 118.6(3) . .
C13 C12 H12A 120.7 . .
C11 C12 H12A 120.7 . .
C12 C13 C8 122.0(2) . .
C12 C13 H13A 119.0 . .
C8 C13 H13A 119.0 . .
N4 C14 C15 117.0(2) . .
N4 C14 C7 124.6(2) . .
C15 C14 C7 118.3(2) . .
C16 C15 C20 118.4(2) . .
C16 C15 C14 121.2(2) . .
C20 C15 C14 120.4(2) . .
C15 C16 C17 120.8(2) . .
C15 C16 H16A 119.6 . .
C17 C16 H16A 119.6 . .
C18 C17 C16 119.5(3) . .
C18 C17 H17A 120.3 . .
C16 C17 H17A 120.3 . .
C17 C18 C19 121.4(3) . .
C17 C18 H18A 119.3 . .
C19 C18 H18A 119.3 . .
C18 C19 C20 119.6(3) . .
C18 C19 H19A 120.2 . .
C20 C19 H19A 120.2 . .
C19 C20 C15 120.4(2) . .
C19 C20 H20A 119.8 . .
C15 C20 H20A 119.8 . .
N5 C21 C22 124.1(3) . .
N5 C21 H21A 118.0 . .
C22 C21 H21A 118.0 . .
C26 C22 C23 118.1(3) . .
C26 C22 C21 118.1(2) . .
C23 C22 C21 123.8(2) . .
C24 C23 C22 118.8(2) . .
C24 C23 H23A 120.6 . .
C22 C23 H23A 120.6 . .
C25 C24 C23 119.0(3) . .
C25 C24 H24A 120.5 . .
C23 C24 H24A 120.5 . .
N6 C25 C24 124.1(3) . .
N6 C25 H25A 118.0 . .
C24 C25 H25A 118.0 . .
N6 C26 C22 124.2(2) . .
N6 C26 H26A 117.9 . .
C22 C26 H26A 117.9 . .
N7 C27 C28 162.9(7) . .

loop_
_geom_bond_atom_site_label_1
_geom_bond_atom_site_label_2
_geom_bond_distance
_geom_bond_site_symmetry_2
Fe1 N6 2.2262(19) 1_445
Fe1 N6 2.2262(19) 2_554
Fe1 N1 2.320(2) .
Fe1 N1 2.320(2) 2_444
Fe1 Cl1 2.4351(7) 2_444
Fe1 Cl1 2.4351(7) .
N1 C2 1.337(3) .
N1 C1 1.345(3) .
N2 C6 1.268(3) .
N2 N3 1.414(2) .
N3 C7 1.276(3) .
N4 C14 1.293(3) .
N4 N5 1.418(3) .
N5 C21 1.280(3) .
N6 C25 1.342(3) .
N6 C26 1.354(3) .
N6 Fe1 2.2262(19) 1_665
C1 C5 1.390(3) .
C1 H1A 0.9300 .
C2 C3 1.361(4) .
C2 H2A 0.9300 .
C3 C4 1.362(3) .
C3 H3A 0.9300 .
C4 C5 1.375(4) .
C4 H4A 0.9300 .
C5 C6 1.473(3) .
C6 H6A 0.9300 .
C7 C8 1.484(3) .
C7 C14 1.514(3) .
C8 C13 1.385(3) .
C8 C9 1.386(3) .
C9 C10 1.389(3) .
C9 H9A 0.9300 .
C10 C11 1.378(4) .
C10 H10A 0.9300 .
C11 C12 1.386(4) .
C11 H11A 0.9300 .
C12 C13 1.378(3) .
C12 H12A 0.9300 .
C13 H13A 0.9300 .
C14 C15 1.471(4) .
C15 C16 1.380(3) .
C15 C20 1.408(3) .
C16 C17 1.389(4) .
C16 H16A 0.9300 .
C17 C18 1.363(4) .
C17 H17A 0.9300 .
C18 C19 1.372(4) .
C18 H18A 0.9300 .
C19 C20 1.377(4) .
C19 H19A 0.9300 .
C20 H20A 0.9300 .
C21 C22 1.455(4) .
C21 H21A 0.9300 .
C22 C26 1.367(3) .
C22 C23 1.392(4) .
C23 C24 1.375(4) .
C23 H23A 0.9300 .
C24 C25 1.366(3) .
C24 H24A 0.9300 .
C25 H25A 0.9300 .
C26 H26A 0.9300 .
N7 C27 1.183(7) .
C27 C28 1.366(6) .
C28 H28A 0.9600 .
C28 H28B 0.9600 .
C28 H28C 0.9600 .
N7' C27' 1.184(7) .
